data_4504484
loop_
_publ_author_name
'Nu\~nez, Jose E.'
'Khuong, Tinh-Alfredo V.'
'Campos, Luis M.'
'Farf\'an, Norberto'
'Dang, Hung'
'Karlen, Steven D.'
'Garcia-Garibay, Miguel A.'

_publ_section_title
;
 Crystal Phases and Phase Transitions in a Highly Polymorphogenic
 Solid-State Molecular Gyroscope withmeta-Methoxytrityl Frames
;
_journal_issue 4
_journal_name_full 'Crystal Growth &amp; Design'
_journal_page_first 866
_journal_paper_doi 10.1021/cg050155o
_journal_volume 6
_journal_year 2006
_chemical_formula_moiety 'C54 H46 O6'
_chemical_formula_sum 'C54 H46 O6'
_chemical_formula_weight 790.91
_chemical_name_systematic
; 
 ? 
;
_space_group_IT_number 14
_symmetry_cell_setting monoclinic
_symmetry_space_group_name_Hall '-P 2ybc'
_symmetry_space_group_name_H-M 'P 1 21/c 1'
_atom_sites_solution_hydrogens geom
_atom_sites_solution_primary direct
_atom_sites_solution_secondary difmap
_audit_creation_method SHELXL-97
_cell_angle_alpha 90.00
_cell_angle_beta 105.390(3)
_cell_angle_gamma 90.00
_cell_formula_units_Z 2
_cell_length_a 11.834(2)
_cell_length_b 11.931(2)
_cell_length_c 15.764(3)
_cell_measurement_reflns_used 6709
_cell_measurement_temperature 298(2)
_cell_measurement_theta_max 28.129
_cell_measurement_theta_min 2.170
_cell_volume 2145.9(7)
_computing_cell_refinement 'Bruker SMART'
_computing_data_collection 'Bruker SMART'
_computing_data_reduction 'Bruker SAINT'
_computing_molecular_graphics 'Bruker SHELXTL'
_computing_publication_material 'Bruker SHELXTL'
_computing_structure_refinement 'SHELXL-97 (Sheldrick, 1997)'
_computing_structure_solution 'SHELXS-97 (Sheldrick, 1990)'
_diffrn_ambient_temperature 298(2)
_diffrn_measured_fraction_theta_full 0.972
_diffrn_measured_fraction_theta_max 0.972
_diffrn_measurement_device_type 'CCD area detector'
_diffrn_measurement_method 'phi and omega scans'
_diffrn_radiation_monochromator graphite
_diffrn_radiation_source 'fine-focus sealed tube'
_diffrn_radiation_type MoK\a
_diffrn_radiation_wavelength 0.71073
_diffrn_reflns_av_R_equivalents 0.0200
_diffrn_reflns_av_sigmaI/netI 0.0194
_diffrn_reflns_limit_h_max 15
_diffrn_reflns_limit_h_min -15
_diffrn_reflns_limit_k_max 15
_diffrn_reflns_limit_k_min -15
_diffrn_reflns_limit_l_max 21
_diffrn_reflns_limit_l_min -20
_diffrn_reflns_number 18841
_diffrn_reflns_theta_full 28.32
_diffrn_reflns_theta_max 28.32
_diffrn_reflns_theta_min 2.17
_exptl_absorpt_coefficient_mu 0.079
_exptl_absorpt_correction_T_max 0.9582
_exptl_absorpt_correction_T_min 0.9503
_exptl_absorpt_correction_type multi-scan
_exptl_absorpt_process_details 'Sadabs (Bruker)'
_exptl_crystal_colour Orange
_exptl_crystal_density_diffrn 1.224
_exptl_crystal_density_method 'not measured'
_exptl_crystal_description Irregular
_exptl_crystal_F_000 836
_exptl_crystal_size_max 0.62
_exptl_crystal_size_mid 0.60
_exptl_crystal_size_min 0.52
_refine_diff_density_max 0.174
_refine_diff_density_min -0.154
_refine_diff_density_rms 0.030
_refine_ls_extinction_method none
_refine_ls_goodness_of_fit_ref 1.054
_refine_ls_hydrogen_treatment constr
_refine_ls_matrix_type full
_refine_ls_number_parameters 274
_refine_ls_number_reflns 5196
_refine_ls_number_restraints 0
_refine_ls_restrained_S_all 1.054
_refine_ls_R_factor_all 0.0656
_refine_ls_R_factor_gt 0.0443
_refine_ls_shift/su_max 0.000
_refine_ls_shift/su_mean 0.000
_refine_ls_structure_factor_coef Fsqd
_refine_ls_weighting_details 'calc w=1/[\s^2^(Fo^2^)+(0.0594P)^2^+0.3371P] where P=(Fo^2^+2Fc^2^)/3'
_refine_ls_weighting_scheme calc
_refine_ls_wR_factor_gt 0.1181
_refine_ls_wR_factor_ref 0.1312
_reflns_number_gt 3714
_reflns_number_total 5196
_reflns_threshold_expression >2sigma(I)
_cod_data_source_file cg050155osi20050415_023656.cif
_cod_data_source_block gg1103sm
_cod_depositor_comments
;
The following automatic conversions were performed:

'_symmetry_cell_setting' value 'Monoclinic' changed to 'monoclinic'
according to /home/saulius/struct/CIF-dictionaries/cif_core.dic
dictionary named 'cif_core.dic' version 2.4.1 from 2010-06-29.

Automatic conversion script
Id: cif_fix_values 1715 2011-07-08 13:25:40Z adriana 
;
_cod_original_cell_volume 2146.0(7)
_cod_original_sg_symbol_H-M P2(1)/c
_cod_database_code 4504484

loop_
_symmetry_equiv_pos_as_xyz
'x, y, z'
'-x, y+1/2, -z+1/2'
'-x, -y, -z'
'x, -y-1/2, z-1/2'

loop_
_atom_site_label
_atom_site_type_symbol
_atom_site_fract_x
_atom_site_fract_y
_atom_site_fract_z
_atom_site_U_iso_or_equiv
_atom_site_adp_type
_atom_site_occupancy
_atom_site_symmetry_multiplicity
_atom_site_calc_flag
_atom_site_refinement_flags
O1 O 0.91541(10) 0.54318(9) 0.18211(9) 0.0778(4) Uani 1 1 d .
O2 O 0.84022(14) -0.11751(10) 0.34620(8) 0.0904(4) Uani 1 1 d .
O3 O 0.35946(9) 0.14697(9) -0.11327(7) 0.0636(3) Uani 1 1 d .
C1 C 1.00213(13) -0.01299(13) 0.08710(9) 0.0565(4) Uani 1 1 d .
H1 H 1.0043 -0.0221 0.1461 0.068 Uiso 1 1 calc R
C2 C 0.91996(13) 0.07156(14) -0.05224(9) 0.0589(4) Uani 1 1 d .
H2 H 0.8662 0.1200 -0.0880 0.071 Uiso 1 1 calc R
C3 C 0.92099(10) 0.05901(10) 0.03511(8) 0.0419(3) Uani 1 1 d .
C4 C 0.83793(11) 0.11569(10) 0.07246(9) 0.0444(3) Uani 1 1 d .
C5 C 0.76923(11) 0.15496(10) 0.10693(8) 0.0416(3) Uani 1 1 d .
C6 C 0.68742(10) 0.19837(10) 0.15573(8) 0.0417(3) Uani 1 1 d .
C7 C 0.72707(11) 0.14965(11) 0.24989(8) 0.0454(3) Uani 1 1 d .
C8 C 0.76817(13) 0.04037(12) 0.26168(9) 0.0539(3) Uani 1 1 d .
H8 H 0.7745 -0.0008 0.2131 0.065 Uiso 1 1 calc R
C9 C 0.80010(14) -0.00899(14) 0.34434(10) 0.0629(4) Uani 1 1 d .
C10 C 0.78987(17) 0.05113(16) 0.41688(11) 0.0728(5) Uani 1 1 d .
H10 H 0.8104 0.0188 0.4726 0.087 Uiso 1 1 calc R
C11 C 0.74887(16) 0.15936(16) 0.40544(10) 0.0708(5) Uani 1 1 d .
H11 H 0.7418 0.1999 0.4542 0.085 Uiso 1 1 calc R
C12 C 0.71790(13) 0.20966(13) 0.32342(9) 0.0579(4) Uani 1 1 d .
H12 H 0.6911 0.2833 0.3175 0.070 Uiso 1 1 calc R
C13 C 0.56109(11) 0.15969(10) 0.10960(9) 0.0436(3) Uani 1 1 d .
C14 C 0.52276(11) 0.16302(11) 0.01847(9) 0.0459(3) Uani 1 1 d .
H14 H 0.5757 0.1788 -0.0143 0.055 Uiso 1 1 calc R
C15 C 0.40611(12) 0.14297(11) -0.02409(9) 0.0490(3) Uani 1 1 d .
C16 C 0.32754(13) 0.11773(13) 0.02465(11) 0.0597(4) Uani 1 1 d .
H16 H 0.2490 0.1049 -0.0036 0.072 Uiso 1 1 calc R
C17 C 0.36599(14) 0.11180(14) 0.11435(11) 0.0656(4) Uani 1 1 d .
H17 H 0.3133 0.0940 0.1468 0.079 Uiso 1 1 calc R
C18 C 0.48284(13) 0.13208(13) 0.15776(10) 0.0564(4) Uani 1 1 d .
H18 H 0.5082 0.1271 0.2188 0.068 Uiso 1 1 calc R
C19 C 0.69199(11) 0.32853(11) 0.15511(8) 0.0453(3) Uani 1 1 d .
C20 C 0.79864(12) 0.38297(11) 0.16965(9) 0.0493(3) Uani 1 1 d .
H20 H 0.8672 0.3410 0.1808 0.059 Uiso 1 1 calc R
C21 C 0.80521(12) 0.49928(12) 0.16791(9) 0.0530(3) Uani 1 1 d .
C22 C 0.70443(15) 0.56276(13) 0.15109(12) 0.0686(4) Uani 1 1 d .
H22 H 0.7079 0.6405 0.1490 0.082 Uiso 1 1 calc R
C23 C 0.59807(15) 0.50821(14) 0.13739(15) 0.0844(6) Uani 1 1 d .
H23 H 0.5296 0.5503 0.1267 0.101 Uiso 1 1 calc R
C24 C 0.59082(14) 0.39280(13) 0.13912(13) 0.0693(5) Uani 1 1 d .
H24 H 0.5181 0.3581 0.1296 0.083 Uiso 1 1 calc R
C25 C 0.43691(15) 0.16588(14) -0.16686(11) 0.0672(4) Uani 1 1 d .
H25A H 0.4761 0.2364 -0.1515 0.101 Uiso 1 1 calc R
H25B H 0.3931 0.1673 -0.2276 0.101 Uiso 1 1 calc R
H25C H 0.4939 0.1068 -0.1578 0.101 Uiso 1 1 calc R
C26 C 0.8889(3) -0.1675(2) 0.42871(16) 0.1152(9) Uani 1 1 d .
H26A H 0.9531 -0.1228 0.4615 0.173 Uiso 1 1 calc R
H26B H 0.9165 -0.2413 0.4204 0.173 Uiso 1 1 calc R
H26C H 0.8301 -0.1726 0.4605 0.173 Uiso 1 1 calc R
C27 C 0.92864(18) 0.66189(15) 0.18666(16) 0.0903(6) Uani 1 1 d .
H27A H 0.8836 0.6947 0.1327 0.135 Uiso 1 1 calc R
H27B H 1.0098 0.6808 0.1956 0.135 Uiso 1 1 calc R
H27C H 0.9015 0.6901 0.2348 0.135 Uiso 1 1 calc R

loop_
_atom_site_aniso_label
_atom_site_aniso_U_11
_atom_site_aniso_U_22
_atom_site_aniso_U_33
_atom_site_aniso_U_23
_atom_site_aniso_U_13
_atom_site_aniso_U_12
O1 0.0619(7) 0.0525(6) 0.1167(10) 0.0011(6) 0.0196(6) -0.0120(5)
O2 0.1299(12) 0.0617(7) 0.0720(8) 0.0150(6) 0.0136(8) 0.0113(7)
O3 0.0551(6) 0.0725(7) 0.0586(6) -0.0042(5) 0.0071(5) -0.0073(5)
C1 0.0613(8) 0.0685(9) 0.0450(7) 0.0027(7) 0.0235(6) 0.0179(7)
C2 0.0580(8) 0.0699(10) 0.0516(8) 0.0062(7) 0.0195(6) 0.0257(7)
C3 0.0385(6) 0.0421(6) 0.0488(7) -0.0070(5) 0.0182(5) -0.0008(5)
C4 0.0442(7) 0.0423(7) 0.0492(7) -0.0052(5) 0.0169(6) 0.0012(5)
C5 0.0427(6) 0.0403(6) 0.0435(6) -0.0030(5) 0.0140(5) 0.0018(5)
C6 0.0402(6) 0.0420(6) 0.0465(7) -0.0082(5) 0.0180(5) 0.0010(5)
C7 0.0429(6) 0.0500(7) 0.0464(7) -0.0084(5) 0.0173(5) -0.0048(5)
C8 0.0645(9) 0.0507(8) 0.0478(7) -0.0057(6) 0.0173(6) -0.0016(6)
C9 0.0716(10) 0.0588(9) 0.0561(9) 0.0013(7) 0.0128(7) -0.0069(8)
C10 0.0895(12) 0.0797(12) 0.0468(8) 0.0006(8) 0.0138(8) -0.0145(9)
C11 0.0833(12) 0.0855(12) 0.0473(8) -0.0196(8) 0.0239(8) -0.0103(9)
C12 0.0616(9) 0.0621(9) 0.0537(8) -0.0164(7) 0.0216(7) -0.0036(7)
C13 0.0416(6) 0.0388(6) 0.0538(7) -0.0079(5) 0.0186(5) 0.0009(5)
C14 0.0435(7) 0.0433(7) 0.0534(8) -0.0055(6) 0.0176(6) -0.0005(5)
C15 0.0473(7) 0.0404(7) 0.0574(8) -0.0065(6) 0.0107(6) -0.0004(5)
C16 0.0437(7) 0.0598(9) 0.0755(10) -0.0107(7) 0.0158(7) -0.0092(6)
C17 0.0510(8) 0.0783(11) 0.0749(11) -0.0082(8) 0.0299(8) -0.0133(7)
C18 0.0508(8) 0.0665(9) 0.0570(8) -0.0086(7) 0.0233(7) -0.0075(7)
C19 0.0464(7) 0.0430(7) 0.0498(7) -0.0089(5) 0.0185(6) 0.0018(5)
C20 0.0464(7) 0.0458(7) 0.0558(8) -0.0023(6) 0.0140(6) 0.0039(5)
C21 0.0563(8) 0.0470(8) 0.0557(8) -0.0052(6) 0.0148(6) -0.0043(6)
C22 0.0717(10) 0.0419(8) 0.0914(12) -0.0093(8) 0.0204(9) 0.0046(7)
C23 0.0604(10) 0.0518(9) 0.1394(18) -0.0167(10) 0.0238(10) 0.0144(8)
C24 0.0481(8) 0.0510(9) 0.1111(14) -0.0188(8) 0.0252(9) 0.0026(7)
C25 0.0721(10) 0.0689(10) 0.0592(9) -0.0009(8) 0.0151(8) -0.0049(8)
C26 0.146(2) 0.0890(16) 0.0918(15) 0.0304(12) -0.0006(15) 0.0089(15)
C27 0.0858(13) 0.0538(10) 0.1228(17) -0.0039(10) 0.0131(12) -0.0209(9)

loop_
_atom_type_symbol
_atom_type_description
_atom_type_scat_dispersion_real
_atom_type_scat_dispersion_imag
_atom_type_scat_source
C C 0.0033 0.0016 'International Tables Vol C Tables 4.2.6.8 and 6.1.1.4'
H H 0.0000 0.0000 'International Tables Vol C Tables 4.2.6.8 and 6.1.1.4'
O O 0.0106 0.0060 'International Tables Vol C Tables 4.2.6.8 and 6.1.1.4'

loop_
_geom_angle_atom_site_label_1
_geom_angle_atom_site_label_2
_geom_angle_atom_site_label_3
_geom_angle
_geom_angle_site_symmetry_1
C21 O1 C27 118.44(14) .
C9 O2 C26 118.20(16) .
C15 O3 C25 117.96(11) .
C2 C1 C3 120.66(13) 3_755
C2 C1 H1 119.7 3_755
C3 C1 H1 119.7 .
C1 C2 C3 120.73(13) 3_755
C1 C2 H2 119.6 3_755
C3 C2 H2 119.6 .
C2 C3 C1 118.60(11) .
C2 C3 C4 121.98(12) .
C1 C3 C4 119.39(12) .
C5 C4 C3 174.85(14) .
C4 C5 C6 175.64(13) .
C5 C6 C7 107.07(10) .
C5 C6 C13 109.54(10) .
C7 C6 C13 110.35(10) .
C5 C6 C19 108.52(10) .
C7 C6 C19 112.30(10) .
C13 C6 C19 109.00(10) .
C8 C7 C12 118.32(13) .
C8 C7 C6 119.23(11) .
C12 C7 C6 122.38(13) .
C7 C8 C9 121.55(13) .
C7 C8 H8 119.2 .
C9 C8 H8 119.2 .
O2 C9 C10 125.16(15) .
O2 C9 C8 115.18(14) .
C10 C9 C8 119.65(16) .
C11 C10 C9 118.98(15) .
C11 C10 H10 120.5 .
C9 C10 H10 120.5 .
C10 C11 C12 121.79(14) .
C10 C11 H11 119.1 .
C12 C11 H11 119.1 .
C11 C12 C7 119.71(15) .
C11 C12 H12 120.1 .
C7 C12 H12 120.1 .
C18 C13 C14 119.49(12) .
C18 C13 C6 121.08(12) .
C14 C13 C6 119.14(11) .
C15 C14 C13 120.40(12) .
C15 C14 H14 119.8 .
C13 C14 H14 119.8 .
O3 C15 C14 124.74(13) .
O3 C15 C16 115.45(13) .
C14 C15 C16 119.81(14) .
C17 C16 C15 119.73(14) .
C17 C16 H16 120.1 .
C15 C16 H16 120.1 .
C16 C17 C18 120.93(14) .
C16 C17 H17 119.5 .
C18 C17 H17 119.5 .
C13 C18 C17 119.59(14) .
C13 C18 H18 120.2 .
C17 C18 H18 120.2 .
C20 C19 C24 118.43(13) .
C20 C19 C6 119.99(11) .
C24 C19 C6 121.58(12) .
C19 C20 C21 121.23(13) .
C19 C20 H20 119.4 .
C21 C20 H20 119.4 .
O1 C21 C22 124.06(13) .
O1 C21 C20 115.77(13) .
C22 C21 C20 120.16(14) .
C21 C22 C23 118.49(14) .
C21 C22 H22 120.8 .
C23 C22 H22 120.8 .
C24 C23 C22 121.70(15) .
C24 C23 H23 119.1 .
C22 C23 H23 119.1 .
C23 C24 C19 119.98(15) .
C23 C24 H24 120.0 .
C19 C24 H24 120.0 .
O3 C25 H25A 109.5 .
O3 C25 H25B 109.5 .
H25A C25 H25B 109.5 .
O3 C25 H25C 109.5 .
H25A C25 H25C 109.5 .
H25B C25 H25C 109.5 .
O2 C26 H26A 109.5 .
O2 C26 H26B 109.5 .
H26A C26 H26B 109.5 .
O2 C26 H26C 109.5 .
H26A C26 H26C 109.5 .
H26B C26 H26C 109.5 .
O1 C27 H27A 109.5 .
O1 C27 H27B 109.5 .
H27A C27 H27B 109.5 .
O1 C27 H27C 109.5 .
H27A C27 H27C 109.5 .
H27B C27 H27C 109.5 .

loop_
_geom_bond_atom_site_label_1
_geom_bond_atom_site_label_2
_geom_bond_distance
_geom_bond_site_symmetry_2
O1 C21 1.3677(17) .
O1 C27 1.425(2) .
O2 C9 1.377(2) .
O2 C26 1.408(2) .
O3 C15 1.3681(17) .
O3 C25 1.4197(19) .
C1 C2 1.3818(18) 3_755
C1 C3 1.3834(19) .
C1 H1 0.9300 .
C2 C1 1.3818(18) 3_755
C2 C3 1.3819(19) .
C2 H2 0.9300 .
C3 C4 1.4413(16) .
C4 C5 1.1875(17) .
C5 C6 1.4807(16) .
C6 C7 1.5465(18) .
C6 C13 1.5492(17) .
C6 C19 1.5540(17) .
C7 C8 1.3868(19) .
C7 C12 1.3910(18) .
C8 C9 1.388(2) .
C8 H8 0.9300 .
C9 C10 1.382(2) .
C10 C11 1.374(3) .
C10 H10 0.9300 .
C11 C12 1.384(2) .
C11 H11 0.9300 .
C12 H12 0.9300 .
C13 C18 1.3841(18) .
C13 C14 1.3876(18) .
C14 C15 1.3862(19) .
C14 H14 0.9300 .
C15 C16 1.387(2) .
C16 C17 1.368(2) .
C16 H16 0.9300 .
C17 C18 1.392(2) .
C17 H17 0.9300 .
C18 H18 0.9300 .
C19 C20 1.3833(19) .
C19 C24 1.387(2) .
C20 C21 1.3906(19) .
C20 H20 0.9300 .
C21 C22 1.378(2) .
C22 C23 1.382(2) .
C22 H22 0.9300 .
C23 C24 1.380(2) .
C23 H23 0.9300 .
C24 H24 0.9300 .
C25 H25A 0.9600 .
C25 H25B 0.9600 .
C25 H25C 0.9600 .
C26 H26A 0.9600 .
C26 H26B 0.9600 .
C26 H26C 0.9600 .
C27 H27A 0.9600 .
C27 H27B 0.9600 .
C27 H27C 0.9600 .

loop_
_geom_torsion_atom_site_label_1
_geom_torsion_atom_site_label_2
_geom_torsion_atom_site_label_3
_geom_torsion_atom_site_label_4
_geom_torsion
_geom_torsion_site_symmetry_1
C1 C2 C3 C1 0.4(3) 3_755
C1 C2 C3 C4 -177.60(14) 3_755
C2 C1 C3 C2 -0.4(3) 3_755
C2 C1 C3 C4 177.65(14) 3_755
C5 C6 C7 C8 -38.05(15) .
C13 C6 C7 C8 81.10(14) .
C19 C6 C7 C8 -157.06(12) .
C5 C6 C7 C12 145.11(13) .
C13 C6 C7 C12 -95.74(14) .
C19 C6 C7 C12 26.09(16) .
C12 C7 C8 C9 -0.2(2) .
C6 C7 C8 C9 -177.20(13) .
C26 O2 C9 C10 -8.6(3) .
C26 O2 C9 C8 171.58(19) .
C7 C8 C9 O2 -179.48(14) .
C7 C8 C9 C10 0.7(2) .
O2 C9 C10 C11 179.69(17) .
C8 C9 C10 C11 -0.5(3) .
C9 C10 C11 C12 -0.2(3) .
C10 C11 C12 C7 0.6(3) .
C8 C7 C12 C11 -0.4(2) .
C6 C7 C12 C11 176.47(13) .
C5 C6 C13 C18 144.11(13) .
C7 C6 C13 C18 26.48(16) .
C19 C6 C13 C18 -97.28(14) .
C5 C6 C13 C14 -42.00(15) .
C7 C6 C13 C14 -159.64(11) .
C19 C6 C13 C14 76.60(13) .
C18 C13 C14 C15 2.39(19) .
C6 C13 C14 C15 -171.60(11) .
C25 O3 C15 C14 4.3(2) .
C25 O3 C15 C16 -176.35(13) .
C13 C14 C15 O3 178.37(12) .
C13 C14 C15 C16 -1.0(2) .
O3 C15 C16 C17 179.98(14) .
C14 C15 C16 C17 -0.6(2) .
C15 C16 C17 C18 0.8(2) .
C14 C13 C18 C17 -2.2(2) .
C6 C13 C18 C17 171.68(13) .
C16 C17 C18 C13 0.6(2) .
C5 C6 C19 C20 -42.86(16) .
C7 C6 C19 C20 75.30(14) .
C13 C6 C19 C20 -162.11(12) .
C5 C6 C19 C24 136.33(14) .
C7 C6 C19 C24 -105.51(15) .
C13 C6 C19 C24 17.09(18) .
C24 C19 C20 C21 -0.4(2) .
C6 C19 C20 C21 178.83(12) .
C27 O1 C21 C22 5.1(2) .
C27 O1 C21 C20 -176.10(15) .
C19 C20 C21 O1 -179.18(13) .
C19 C20 C21 C22 -0.3(2) .
O1 C21 C22 C23 179.66(17) .
C20 C21 C22 C23 0.9(3) .
C21 C22 C23 C24 -0.8(3) .
C22 C23 C24 C19 0.1(3) .
C20 C19 C24 C23 0.5(3) .
C6 C19 C24 C23 -178.74(16) .
